data_7221257
loop_
_publ_author_name
'Volk, K.'
'Bickert, P.'
'Kolmer, R.'
'Schaefer, H.'

_publ_section_title
;
 Darstellung und Kristallstruktur von N H4 Sb S2
;
_journal_name_full
;
Zeitschrift fuer Naturforschung, Teil B. Anorganische Chemie, Organische 
Chemie (33,1978-41,1986)
;
_journal_page_first 380
_journal_page_last 382
_journal_volume 34
_journal_year 1979
_chemical_formula_sum 'H4 N S2 Sb'
_chemical_name_systematic 'N H4 Sb S2'
_space_group_IT_number 2
_symmetry_space_group_name_Hall '-P 1'
_symmetry_space_group_name_H-M 'P -1'
_cell_angle_alpha 102.9
_cell_angle_beta 98.9
_cell_angle_gamma 101.2
_cell_formula_units_Z 4
_cell_length_a 12.13
_cell_length_b 6.419
_cell_length_c 6.34
_cell_volume 461.787
_citation_journal_id_ASTM ZNBAD2
_cod_data_source_file Volk_ZNBAD2_1979_163.cif
_cod_data_source_block H4N1S2Sb1
_cod_original_cell_volume 461.7865
_cod_original_formula_sum 'H4 N1 S2 Sb1'
_cod_database_code 7221257

loop_
_symmetry_equiv_pos_as_xyz
x,y,z
-x,-y,-z

loop_
_atom_site_label
_atom_site_type_symbol
_atom_site_fract_x
_atom_site_fract_y
_atom_site_fract_z
_atom_site_occupancy
_atom_site_U_iso_or_equiv
_atom_site_attached_hydrogens
N1 N-3 0.4191 0.0848 0.2766 1 0.0 4
S3 S-2 0.6797 0.9784 0.2483 1 0.0 0
S2 S-2 0.1309 0.015 0.1696 1 0.0 0
S4 S-2 0.8752 0.6188 0.2073 1 0.0 0
S1 S-2 0.4066 0.5592 0.1954 1 0.0 0
Sb1 Sb+3 0.6503 0.5852 0.1978 1 0.0 0
N2 N-3 0.1538 0.5655 0.335 1 0.0 4
Sb2 Sb+3 0.9191 0.0069 0.2199 1 0.0 0
